data_4329263
loop_
_publ_author_name
'Ariane Perez-Gavilan'
'Patrick J. Carroll'
'Larry G. Sneddon'

_publ_section_title
;
 New Palladium-Catalyzed Cross-Coupling Routes to Carbon Functionalized
 Metallatricarbadecaboranes
;
_journal_name_full 'Inorganic Chemistry'
_journal_page_first 5903
_journal_page_last 5910
_journal_paper_doi 10.1021/ic300528h
_journal_volume 51
_journal_year 2012
_chemical_formula_sum 'C16 H21 B7 Fe'
_chemical_formula_weight 344.85
_space_group_IT_number 15
_symmetry_cell_setting monoclinic
_symmetry_Int_Tables_number 15
_symmetry_space_group_name_Hall '-C 2yc'
_symmetry_space_group_name_H-M 'C 1 2/c 1'
_atom_sites_solution_hydrogens geom
_atom_sites_solution_primary direct
_audit_creation_method SHELXL-97
_cell_angle_alpha 90.00
_cell_angle_beta 96.456(2)
_cell_angle_gamma 90.00
_cell_formula_units_Z 8
_cell_length_a 21.9380(9)
_cell_length_b 7.0010(3)
_cell_length_c 21.9473(10)
_cell_measurement_temperature 143(1)
_cell_volume 3349.5(3)
_computing_data_collection 'Bruker APEX2'
_computing_data_reduction 'Bruker SAINT'
_computing_structure_refinement 'SHELXL-97 (Sheldrick, 2008)'
_computing_structure_solution 'SHELXS-97 (Sheldrick, 2008)'
_diffrn_ambient_temperature 143(1)
_diffrn_measured_fraction_theta_full 1.000
_diffrn_measured_fraction_theta_max 1.000
_diffrn_measurement_device 'CCD Area Detector'
_diffrn_measurement_device_type 'Bruker APEXII'
_diffrn_measurement_method 'phi and omega scans'
_diffrn_radiation_monochromator graphite
_diffrn_radiation_source 'sealed tube'
_diffrn_radiation_type MoK\a
_diffrn_radiation_wavelength 0.71073
_diffrn_reflns_av_R_equivalents 0.0242
_diffrn_reflns_av_sigmaI/netI 0.0085
_diffrn_reflns_limit_h_max 28
_diffrn_reflns_limit_h_min -28
_diffrn_reflns_limit_k_max 9
_diffrn_reflns_limit_k_min -9
_diffrn_reflns_limit_l_max 28
_diffrn_reflns_limit_l_min -28
_diffrn_reflns_number 66182
_diffrn_reflns_theta_full 27.53
_diffrn_reflns_theta_max 27.53
_diffrn_reflns_theta_min 1.87
_exptl_absorpt_coefficient_mu 0.892
_exptl_absorpt_correction_T_max 0.7456
_exptl_absorpt_correction_T_min 0.6611
_exptl_absorpt_correction_type multi-scan
_exptl_absorpt_process_details '(SADABS; Sheldrick, 2007)'
_exptl_crystal_density_diffrn 1.368
_exptl_crystal_F_000 1424
_exptl_crystal_size_max 0.40
_exptl_crystal_size_mid 0.28
_exptl_crystal_size_min 0.04
_refine_diff_density_max 0.371
_refine_diff_density_min -0.198
_refine_diff_density_rms 0.044
_refine_ls_extinction_method none
_refine_ls_goodness_of_fit_ref 1.007
_refine_ls_hydrogen_treatment refall
_refine_ls_matrix_type full
_refine_ls_number_parameters 302
_refine_ls_number_reflns 3848
_refine_ls_number_restraints 0
_refine_ls_restrained_S_all 1.007
_refine_ls_R_factor_all 0.0272
_refine_ls_R_factor_gt 0.0243
_refine_ls_shift/su_max 0.002
_refine_ls_shift/su_mean 0.000
_refine_ls_structure_factor_coef Fsqd
_refine_ls_weighting_details 'calc w=1/[\s^2^(Fo^2^)+(0.0304P)^2^+3.9247P] where P=(Fo^2^+2Fc^2^)/3'
_refine_ls_weighting_scheme calc
_refine_ls_wR_factor_gt 0.0613
_refine_ls_wR_factor_ref 0.0642
_reflns_number_gt 3563
_reflns_number_total 3848
_reflns_threshold_expression >2sigma(I)
_cod_data_source_file ic300528h_si_002_9.cif
_cod_data_source_block UP3407(Cmpd16)
_cod_original_sg_symbol_H-M 'C 2/c '
_cod_database_code 4329263

loop_
_symmetry_equiv_pos_as_xyz
'x, y, z'
'-x, y, -z+1/2'
'x+1/2, y+1/2, z'
'-x+1/2, y+1/2, -z+1/2'
'-x, -y, -z'
'x, -y, z-1/2'
'-x+1/2, -y+1/2, -z'
'x+1/2, -y+1/2, z-1/2'

loop_
_atom_site_label
_atom_site_type_symbol
_atom_site_fract_x
_atom_site_fract_y
_atom_site_fract_z
_atom_site_U_iso_or_equiv
_atom_site_adp_type
_atom_site_occupancy
_atom_site_symmetry_multiplicity
_atom_site_calc_flag
Fe1 Fe 0.291900(8) 0.57935(3) 0.130830(8) 0.02102(6) Uani 1 1 d
C2 C 0.37418(6) 0.54495(19) 0.17694(6) 0.0232(2) Uani 1 1 d
C3 C 0.28944(7) 0.4720(2) 0.04850(6) 0.0303(3) Uani 1 1 d
C4 C 0.39331(6) 0.6234(2) 0.11849(6) 0.0273(3) Uani 1 1 d
B5 B 0.34955(7) 0.3322(2) 0.16467(7) 0.0271(3) Uani 1 1 d
B6 B 0.30179(8) 0.2908(2) 0.09122(7) 0.0311(3) Uani 1 1 d
B7 B 0.34717(8) 0.6051(2) 0.04855(7) 0.0314(3) Uani 1 1 d
B8 B 0.42510(8) 0.4023(2) 0.14659(8) 0.0318(3) Uani 1 1 d
B9 B 0.34878(9) 0.3490(3) 0.03042(8) 0.0363(4) Uani 1 1 d
B10 B 0.41449(8) 0.4573(3) 0.06787(8) 0.0347(4) Uani 1 1 d
B11 B 0.38312(8) 0.2414(2) 0.09861(8) 0.0351(4) Uani 1 1 d
C12 C 0.39421(5) 0.6377(2) 0.23716(6) 0.0240(3) Uani 1 1 d
C13 C 0.41483(6) 0.8264(2) 0.24085(6) 0.0283(3) Uani 1 1 d
C14 C 0.43371(6) 0.9101(2) 0.29698(7) 0.0307(3) Uani 1 1 d
C15 C 0.43209(6) 0.8093(2) 0.35160(6) 0.0290(3) Uani 1 1 d
C16 C 0.41116(7) 0.6218(2) 0.34788(6) 0.0323(3) Uani 1 1 d
C17 C 0.39246(7) 0.5366(2) 0.29173(6) 0.0303(3) Uani 1 1 d
C18 C 0.45044(7) 0.8965(3) 0.41257(7) 0.0367(3) Uani 1 1 d
C19 C 0.46079(8) 1.0741(3) 0.42399(8) 0.0447(4) Uani 1 1 d
C20 C 0.22884(6) 0.7976(2) 0.11413(7) 0.0302(3) Uani 1 1 d
C21 C 0.26383(6) 0.8226(2) 0.17215(6) 0.0281(3) Uani 1 1 d
C22 C 0.25334(6) 0.6610(2) 0.20841(6) 0.0278(3) Uani 1 1 d
C23 C 0.21290(6) 0.5361(2) 0.17312(7) 0.0297(3) Uani 1 1 d
C24 C 0.19763(6) 0.6217(2) 0.11503(7) 0.0303(3) Uani 1 1 d
H3 H 0.2541(8) 0.482(3) 0.0197(8) 0.039(5) Uiso 1 1 d
H4 H 0.4165(7) 0.737(2) 0.1212(7) 0.026(4) Uiso 1 1 d
H5 H 0.3424(7) 0.240(2) 0.2033(7) 0.032(4) Uiso 1 1 d
H6 H 0.2688(8) 0.176(3) 0.0914(8) 0.040(5) Uiso 1 1 d
H7 H 0.3505(8) 0.725(3) 0.0182(8) 0.040(5) Uiso 1 1 d
H8 H 0.4686(9) 0.392(3) 0.1725(8) 0.041(5) Uiso 1 1 d
H9 H 0.3474(8) 0.287(3) -0.0152(8) 0.043(5) Uiso 1 1 d
H10 H 0.4556(9) 0.480(3) 0.0473(9) 0.046(5) Uiso 1 1 d
H11 H 0.4023(9) 0.100(3) 0.0976(9) 0.044(5) Uiso 1 1 d
H13 H 0.4167(8) 0.897(2) 0.2057(8) 0.037(5) Uiso 1 1 d
H14 H 0.4470(9) 1.037(3) 0.2977(9) 0.041(5) Uiso 1 1 d
H16 H 0.4081(9) 0.551(3) 0.3830(9) 0.043(5) Uiso 1 1 d
H17 H 0.3784(9) 0.408(3) 0.2904(8) 0.041(5) Uiso 1 1 d
H18 H 0.4537(9) 0.810(3) 0.4449(9) 0.046(5) Uiso 1 1 d
H19b H 0.4703(9) 1.119(3) 0.4644(10) 0.049(5) Uiso 1 1 d
H19a H 0.4570(9) 1.159(3) 0.3924(10) 0.056(6) Uiso 1 1 d
H20 H 0.2285(8) 0.880(3) 0.0823(9) 0.040(5) Uiso 1 1 d
H21 H 0.2900(8) 0.927(2) 0.1840(8) 0.029(4) Uiso 1 1 d
H22 H 0.2721(8) 0.635(2) 0.2491(8) 0.034(4) Uiso 1 1 d
H23 H 0.1999(8) 0.414(2) 0.1852(8) 0.036(5) Uiso 1 1 d
H24 H 0.1732(8) 0.564(2) 0.0817(8) 0.038(5) Uiso 1 1 d

loop_
_atom_site_aniso_label
_atom_site_aniso_U_11
_atom_site_aniso_U_22
_atom_site_aniso_U_33
_atom_site_aniso_U_23
_atom_site_aniso_U_13
_atom_site_aniso_U_12
Fe1 0.02289(10) 0.02229(10) 0.01784(10) -0.00008(6) 0.00210(6) -0.00450(7)
C2 0.0226(6) 0.0247(6) 0.0225(6) 0.0000(5) 0.0030(5) -0.0015(5)
C3 0.0352(7) 0.0364(7) 0.0191(6) -0.0042(5) 0.0025(5) -0.0078(6)
C4 0.0287(6) 0.0299(7) 0.0240(6) -0.0018(5) 0.0059(5) -0.0068(5)
B5 0.0298(7) 0.0246(7) 0.0272(7) -0.0006(6) 0.0043(6) -0.0022(6)
B6 0.0371(8) 0.0284(8) 0.0285(7) -0.0065(6) 0.0062(6) -0.0089(6)
B7 0.0387(8) 0.0357(8) 0.0206(7) -0.0007(6) 0.0064(6) -0.0087(7)
B8 0.0285(7) 0.0333(8) 0.0346(8) -0.0026(7) 0.0079(6) 0.0027(6)
B9 0.0439(9) 0.0390(9) 0.0278(8) -0.0105(7) 0.0112(7) -0.0082(8)
B10 0.0353(8) 0.0395(9) 0.0317(8) -0.0072(7) 0.0138(7) -0.0049(7)
B11 0.0410(9) 0.0284(8) 0.0376(9) -0.0070(7) 0.0113(7) 0.0002(7)
C12 0.0184(5) 0.0301(7) 0.0234(6) -0.0012(5) 0.0012(4) -0.0010(5)
C13 0.0272(6) 0.0331(7) 0.0248(6) -0.0001(5) 0.0030(5) -0.0057(5)
C14 0.0264(6) 0.0337(7) 0.0318(7) -0.0055(6) 0.0028(5) -0.0073(5)
C15 0.0185(6) 0.0406(8) 0.0269(6) -0.0045(6) -0.0015(5) 0.0008(5)
C16 0.0324(7) 0.0397(8) 0.0237(6) 0.0042(6) -0.0018(5) 0.0018(6)
C17 0.0322(7) 0.0304(7) 0.0275(7) 0.0021(6) -0.0009(5) -0.0017(6)
C18 0.0277(7) 0.0536(10) 0.0276(7) 0.0008(7) -0.0019(5) 0.0001(7)
C19 0.0379(8) 0.0655(12) 0.0287(8) -0.0094(8) -0.0047(6) -0.0105(8)
C20 0.0318(7) 0.0296(7) 0.0284(7) 0.0046(6) -0.0002(5) 0.0018(6)
C21 0.0283(6) 0.0269(7) 0.0292(6) -0.0040(5) 0.0033(5) 0.0003(5)
C22 0.0248(6) 0.0372(7) 0.0220(6) 0.0002(5) 0.0052(5) 0.0034(5)
C23 0.0234(6) 0.0338(7) 0.0327(7) 0.0056(6) 0.0068(5) -0.0021(5)
C24 0.0233(6) 0.0357(7) 0.0308(7) 0.0013(6) -0.0018(5) -0.0019(5)

loop_
_atom_type_symbol
_atom_type_description
_atom_type_scat_dispersion_real
_atom_type_scat_dispersion_imag
_atom_type_scat_source
C C 0.0033 0.0016 'International Tables Vol C Tables 4.2.6.8 and 6.1.1.4'
H H 0.0000 0.0000 'International Tables Vol C Tables 4.2.6.8 and 6.1.1.4'
B B 0.0013 0.0007 'International Tables Vol C Tables 4.2.6.8 and 6.1.1.4'
Fe Fe 0.3463 0.8444 'International Tables Vol C Tables 4.2.6.8 and 6.1.1.4'

loop_
_geom_angle_atom_site_label_1
_geom_angle_atom_site_label_2
_geom_angle_atom_site_label_3
_geom_angle
C3 Fe1 C2 110.77(6)
C3 Fe1 C21 138.48(6)
C2 Fe1 C21 100.15(5)
C3 Fe1 C22 153.95(6)
C2 Fe1 C22 92.67(5)
C21 Fe1 C22 40.20(6)
C3 Fe1 C20 99.92(6)
C2 Fe1 C20 137.18(6)
C21 Fe1 C20 40.35(5)
C22 Fe1 C20 67.25(6)
C3 Fe1 C23 114.81(6)
C2 Fe1 C23 120.77(5)
C21 Fe1 C23 67.51(6)
C22 Fe1 C23 39.89(6)
C20 Fe1 C23 67.14(6)
C3 Fe1 C24 88.69(6)
C2 Fe1 C24 159.06(6)
C21 Fe1 C24 67.28(6)
C22 Fe1 C24 66.80(6)
C20 Fe1 C24 39.77(6)
C23 Fe1 C24 39.78(6)
C3 Fe1 B6 44.00(6)
C2 Fe1 B6 88.05(6)
C21 Fe1 B6 166.89(6)
C22 Fe1 B6 129.95(6)
C20 Fe1 B6 134.15(6)
C23 Fe1 B6 99.53(6)
C24 Fe1 B6 101.75(6)
C3 Fe1 B5 87.99(6)
C2 Fe1 B5 44.21(5)
C21 Fe1 B5 133.26(6)
C22 Fe1 B5 102.16(6)
C20 Fe1 B5 168.55(6)
C23 Fe1 B5 102.08(6)
C24 Fe1 B5 133.24(6)
B6 Fe1 B5 49.07(6)
C3 Fe1 B7 42.54(6)
C2 Fe1 B7 83.10(6)
C21 Fe1 B7 119.57(6)
C22 Fe1 B7 158.36(6)
C20 Fe1 B7 101.83(6)
C23 Fe1 B7 154.79(6)
C24 Fe1 B7 117.49(6)
B6 Fe1 B7 71.30(6)
B5 Fe1 B7 89.60(6)
C3 Fe1 C4 82.45(5)
C2 Fe1 C4 40.22(5)
C21 Fe1 C4 106.47(5)
C22 Fe1 C4 123.58(5)
C20 Fe1 C4 121.27(6)
C23 Fe1 C4 160.34(5)
C24 Fe1 C4 157.14(6)
B6 Fe1 C4 86.40(6)
B5 Fe1 C4 67.70(5)
B7 Fe1 C4 44.77(5)
C12 C2 C4 121.02(11)
C12 C2 B5 127.95(11)
C4 C2 B5 108.64(11)
C12 C2 B8 117.64(11)
C4 C2 B8 67.53(10)
B5 C2 B8 66.95(9)
C12 C2 Fe1 124.01(9)
C4 C2 Fe1 81.09(8)
B5 C2 Fe1 75.87(7)
B8 C2 Fe1 118.35(9)
B7 C3 B6 112.98(13)
B7 C3 B9 69.59(11)
B6 C3 B9 68.68(11)
B7 C3 Fe1 80.37(8)
B6 C3 Fe1 77.00(8)
B9 C3 Fe1 118.96(10)
B7 C3 H3 123.9(11)
B6 C3 H3 121.8(12)
B9 C3 H3 119.2(11)
Fe1 C3 H3 121.7(11)
C2 C4 B10 115.48(12)
C2 C4 B7 122.37(11)
B10 C4 B7 63.35(10)
C2 C4 B8 61.38(9)
B10 C4 B8 60.57(10)
B7 C4 B8 114.00(11)
C2 C4 Fe1 58.69(7)
B10 C4 Fe1 108.89(9)
B7 C4 Fe1 67.63(7)
B8 C4 Fe1 100.94(8)
C2 C4 H4 117.2(9)
B10 C4 H4 115.4(10)
B7 C4 H4 111.9(9)
B8 C4 H4 121.6(9)
Fe1 C4 H4 129.2(10)
C2 B5 B11 107.55(11)
C2 B5 B8 58.97(8)
B11 B5 B8 57.11(9)
C2 B5 B6 116.23(11)
B11 B5 B6 59.20(9)
B8 B5 B6 107.12(11)
C2 B5 Fe1 59.92(7)
B11 B5 Fe1 105.84(9)
B8 B5 Fe1 102.45(9)
B6 B5 Fe1 65.41(7)
C2 B5 H5 119.8(9)
B11 B5 H5 121.3(9)
B8 B5 H5 123.0(8)
B6 B5 H5 117.9(9)
Fe1 B5 H5 126.5(9)
C3 B6 B11 107.96(12)
C3 B6 B9 57.31(10)
B11 B6 B9 58.28(10)
C3 B6 B5 115.77(11)
B11 B6 B5 59.56(9)
B9 B6 B5 107.01(11)
C3 B6 Fe1 58.99(7)
B11 B6 Fe1 106.15(9)
B9 B6 Fe1 99.88(9)
B5 B6 Fe1 65.52(7)
C3 B6 H6 121.9(10)
B11 B6 H6 120.7(9)
B9 B6 H6 127.0(9)
B5 B6 H6 115.3(9)
Fe1 B6 H6 125.5(9)
C3 B7 C4 115.56(11)
C3 B7 B10 107.26(13)
C4 B7 B10 57.31(9)
C3 B7 B9 57.09(10)
C4 B7 B9 103.81(12)
B10 B7 B9 57.27(10)
C3 B7 Fe1 57.09(7)
C4 B7 Fe1 67.60(7)
B10 B7 Fe1 105.06(9)
B9 B7 Fe1 96.81(9)
C3 B7 H7 124.8(9)
C4 B7 H7 114.4(9)
B10 B7 H7 118.6(9)
B9 B7 H7 128.4(9)
Fe1 B7 H7 128.7(9)
C2 B8 B11 107.08(11)
C2 B8 B10 103.73(12)
B11 B8 B10 62.84(10)
C2 B8 C4 51.09(7)
B11 B8 C4 101.19(12)
B10 B8 C4 57.72(9)
C2 B8 B5 54.08(8)
B11 B8 B5 61.40(9)
B10 B8 B5 104.52(12)
C4 B8 B5 88.81(10)
C2 B8 H8 115.1(10)
B11 B8 H8 131.9(10)
B10 B8 H8 123.8(10)
C4 B8 H8 122.8(10)
B5 B8 H8 130.9(10)
C3 B9 B10 107.00(12)
C3 B9 B11 107.00(11)
B10 B9 B11 62.40(11)
C3 B9 B6 54.01(9)
B10 B9 B6 104.89(11)
B11 B9 B6 60.44(10)
C3 B9 B7 53.32(9)
B10 B9 B7 60.69(10)
B11 B9 B7 104.45(11)
B6 B9 B7 91.92(10)
C3 B9 H9 119.4(10)
B10 B9 H9 122.8(10)
B11 B9 H9 124.9(10)
B6 B9 H9 128.6(10)
B7 B9 H9 126.2(10)
C4 B10 B9 109.30(12)
C4 B10 B8 61.71(9)
B9 B10 B8 112.17(12)
C4 B10 B7 59.34(9)
B9 B10 B7 62.04(10)
B8 B10 B7 111.64(11)
C4 B10 B11 100.51(11)
B9 B10 B11 59.26(10)
B8 B10 B11 57.90(10)
B7 B10 B11 103.20(11)
C4 B10 H10 118.6(11)
B9 B10 H10 123.9(10)
B8 B10 H10 115.1(10)
B7 B10 H10 121.4(11)
B11 B10 H10 130.9(11)
B8 B11 B9 112.57(13)
B8 B11 B6 112.43(11)
B9 B11 B6 61.28(10)
B8 B11 B5 61.48(9)
B9 B11 B5 110.78(12)
B6 B11 B5 61.24(9)
B8 B11 B10 59.25(10)
B9 B11 B10 58.34(10)
B6 B11 B10 102.60(12)
B5 B11 B10 102.09(11)
B8 B11 H11 115.3(10)
B9 B11 H11 120.4(10)
B6 B11 H11 124.0(10)
B5 B11 H11 122.2(10)
B10 B11 H11 126.2(10)
C17 C12 C13 118.04(12)
C17 C12 C2 120.34(12)
C13 C12 C2 121.61(12)
C14 C13 C12 120.99(13)
C14 C13 H13 118.8(11)
C12 C13 H13 120.2(11)
C13 C14 C15 121.10(14)
C13 C14 H14 118.6(12)
C15 C14 H14 120.3(12)
C16 C15 C14 117.86(13)
C16 C15 C18 119.70(14)
C14 C15 C18 122.43(14)
C17 C16 C15 121.35(14)
C17 C16 H16 117.8(12)
C15 C16 H16 120.8(12)
C16 C17 C12 120.65(14)
C16 C17 H17 119.8(11)
C12 C17 H17 119.6(11)
C19 C18 C15 126.76(16)
C19 C18 H18 119.2(12)
C15 C18 H18 114.1(12)
C18 C19 H19b 121.5(12)
C18 C19 H19a 118.8(14)
H19b C19 H19a 119.6(18)
C24 C20 C21 108.00(13)
C24 C20 Fe1 70.63(8)
C21 C20 Fe1 69.44(8)
C24 C20 H20 127.2(12)
C21 C20 H20 124.8(12)
Fe1 C20 H20 123.7(12)
C22 C21 C20 107.43(12)
C22 C21 Fe1 70.26(8)
C20 C21 Fe1 70.21(8)
C22 C21 H21 126.4(10)
C20 C21 H21 126.1(10)
Fe1 C21 H21 123.8(10)
C23 C22 C21 108.53(12)
C23 C22 Fe1 70.55(8)
C21 C22 Fe1 69.54(8)
C23 C22 H22 124.9(10)
C21 C22 H22 126.5(10)
Fe1 C22 H22 122.9(10)
C22 C23 C24 107.58(13)
C22 C23 Fe1 69.56(8)
C24 C23 Fe1 70.16(8)
C22 C23 H23 126.5(11)
C24 C23 H23 125.9(11)
Fe1 C23 H23 123.3(11)
C20 C24 C23 108.45(13)
C20 C24 Fe1 69.61(8)
C23 C24 Fe1 70.06(8)
C20 C24 H24 126.5(11)
C23 C24 H24 124.9(11)
Fe1 C24 H24 122.3(11)

loop_
_geom_bond_atom_site_label_1
_geom_bond_atom_site_label_2
_geom_bond_distance
Fe1 C3 1.9523(13)
Fe1 C2 1.9822(13)
Fe1 C21 2.0558(14)
Fe1 C22 2.0652(13)
Fe1 C20 2.0661(14)
Fe1 C23 2.0782(13)
Fe1 C24 2.0795(14)
Fe1 B6 2.2194(16)
Fe1 B5 2.2214(16)
Fe1 B7 2.2927(16)
Fe1 C4 2.2921(13)
C2 C12 1.4937(17)
C2 C4 1.4981(17)
C2 B5 1.597(2)
C2 B8 1.690(2)
C3 B7 1.572(2)
C3 B6 1.582(2)
C3 B9 1.646(2)
C3 H3 0.946(18)
C4 B10 1.708(2)
C4 B7 1.746(2)
C4 B8 1.779(2)
C4 H4 0.940(16)
B5 B11 1.813(2)
B5 B8 1.815(2)
B5 B6 1.844(2)
B5 H5 1.092(16)
B6 B11 1.807(2)
B6 B9 1.822(2)
B6 H6 1.083(18)
B7 B10 1.814(3)
B7 B9 1.837(3)
B7 H7 1.079(18)
B8 B11 1.734(2)
B8 B10 1.760(2)
B8 H8 1.057(19)
B9 B10 1.750(2)
B9 B11 1.767(3)
B9 H9 1.089(18)
B10 B11 1.822(3)
B10 H10 1.066(19)
B11 H11 1.074(18)
C12 C17 1.3955(19)
C12 C13 1.3953(19)
C13 C14 1.3848(19)
C13 H13 0.920(18)
C14 C15 1.395(2)
C14 H14 0.936(19)
C15 C16 1.390(2)
C15 C18 1.485(2)
C16 C17 1.389(2)
C16 H16 0.925(19)
C17 H17 0.950(19)
C18 C19 1.284(3)
C18 H18 0.93(2)
C19 H19b 0.94(2)
C19 H19a 0.91(2)
C20 C24 1.410(2)
C20 C21 1.4216(19)
C20 H20 0.905(19)
C21 C22 1.416(2)
C21 H21 0.948(17)
C22 C23 1.413(2)
C22 H22 0.957(17)
C23 C24 1.415(2)
C23 H23 0.948(17)
C24 H24 0.948(18)
